data_1549904
loop_
_publ_author_name
'Llorente, Nuria'
'Fern\'andez-P\'erez, H\'ector'
'Bauz\'a, Antonio'
'Frontera, Antonio'
'Vidal-Ferran, Anton'

_publ_section_title
;
 Ni-Catalysed Intramolecular [4+4]-cycloadditions of bis-dienes towards
 eight-membered fused bicyclic systems: a combined experimental and
 computational study
;
_journal_issue 20
_journal_name_full 'Catalysis Science &amp; Technology'
_journal_page_first 5251
_journal_paper_doi 10.1039/C8CY00684A
_journal_volume 8
_journal_year 2018
_chemical_formula_sum 'C17 H21 N O2 S'
_chemical_formula_weight 303.41
_chemical_name_systematic NLL153
_space_group_IT_number 2
_space_group_name_Hall '-P 1'
_space_group_name_H-M_alt 'P -1'
_symmetry_cell_setting triclinic
_symmetry_space_group_name_Hall '-P 1'
_symmetry_space_group_name_H-M 'P -1'
_atom_sites_solution_hydrogens geom
_audit_creation_method SHELXL-2014/7
_audit_update_record
;
2018-04-05 deposited with the CCDC.
2018-09-06 downloaded from the CCDC.
;
_cell_angle_alpha 84.720(3)
_cell_angle_beta 88.990(3)
_cell_angle_gamma 84.549(3)
_cell_formula_units_Z 2
_cell_length_a 7.4134(3)
_cell_length_b 8.4142(3)
_cell_length_c 12.1239(4)
_cell_measurement_reflns_used 3894
_cell_measurement_temperature 100(2)
_cell_measurement_theta_max 27.6530
_cell_measurement_theta_min 2.7660
_cell_volume 749.62(5)
_computing_cell_refinement 'CrysAlisPro 1.171.38.39f (Rigaku OD, 2015)'
_computing_data_collection 'CrysAlisPro 1.171.38.39f (Rigaku OD, 2015)'
_computing_data_reduction 'CrysAlisPro 1.171.38.39f (Rigaku OD, 2015)'
_computing_molecular_graphics
;
 SHELXle: C.B. Huebschle, G.M. Sheldrick & B. Dittrich
 J.Appl.Cryst. (2011) 44, 1281-1284.
;
_computing_publication_material 'XCIF, SHELXL-2014/7 (Sheldrick, 2014)'
_computing_structure_refinement 'SHELXL-2014/7 (Sheldrick, 2014)'
_computing_structure_solution 'SHELXT V2014/4 (Sheldrick 2014)'
_diffrn_ambient_temperature 100(2)
_diffrn_detector_area_resol_mean 512
_diffrn_detector_type 'PILATUS 200K'
_diffrn_measured_fraction_theta_full 0.995
_diffrn_measured_fraction_theta_max 0.847
_diffrn_measurement_device_type '1/4chi goniometer'
_diffrn_measurement_method
;
 Fullsphere data collection, phi and omega scans
;
_diffrn_measurement_specimen_support 'magnetic support with MicroMount'
_diffrn_radiation_monochromator 'Confocal Max Flux optic'
_diffrn_radiation_type MoK\a
_diffrn_radiation_wavelength 0.7107
_diffrn_reflns_av_R_equivalents 0.0318
_diffrn_reflns_av_unetI/netI 0.0380
_diffrn_reflns_Laue_measured_fraction_full 0.995
_diffrn_reflns_Laue_measured_fraction_max 0.847
_diffrn_reflns_limit_h_max 9
_diffrn_reflns_limit_h_min -9
_diffrn_reflns_limit_k_max 10
_diffrn_reflns_limit_k_min -9
_diffrn_reflns_limit_l_max 15
_diffrn_reflns_limit_l_min -13
_diffrn_reflns_number 9463
_diffrn_reflns_point_group_measured_fraction_full 0.995
_diffrn_reflns_point_group_measured_fraction_max 0.847
_diffrn_reflns_theta_full 25.242
_diffrn_reflns_theta_max 27.916
_diffrn_reflns_theta_min 2.442
_diffrn_source 'Microfocus rotating anode X-ray tube'
_diffrn_source_current 24
_diffrn_source_power 50
_diffrn_source_size '0.2 mm x 0.2 mm fine focus'
_diffrn_source_type 'Rigaku MicroMax-007HF'
_exptl_absorpt_coefficient_mu 0.220
_exptl_absorpt_correction_T_max 0.996
_exptl_absorpt_correction_T_min 0.766
_exptl_absorpt_correction_type empirical
_exptl_absorpt_process_details
; 
 CrysAlisPro 1.171.38.39f (Rigaku Oxford Diffraction, 2015)
 Empirical absorption correction using spherical harmonics,
 implemented in SCALE3 ABSPACK scaling algorithm.
;
_exptl_crystal_colour colourless
_exptl_crystal_density_diffrn 1.344
_exptl_crystal_description plate
_exptl_crystal_F_000 324
_exptl_crystal_size_max 0.10
_exptl_crystal_size_mid 0.10
_exptl_crystal_size_min 0.02
_refine_diff_density_max 0.300
_refine_diff_density_min -0.357
_refine_diff_density_rms 0.052
_refine_ls_extinction_method none
_refine_ls_goodness_of_fit_ref 1.033
_refine_ls_hydrogen_treatment constr
_refine_ls_matrix_type full
_refine_ls_number_parameters 191
_refine_ls_number_reflns 3035
_refine_ls_number_restraints 0
_refine_ls_restrained_S_all 1.033
_refine_ls_R_factor_all 0.0477
_refine_ls_R_factor_gt 0.0366
_refine_ls_shift/su_max 0.000
_refine_ls_shift/su_mean 0.000
_refine_ls_structure_factor_coef Fsqd
_refine_ls_weighting_details 'w=1/[\s^2^(Fo^2^)+(0.0337P)^2^+0.5106P] where P=(Fo^2^+2Fc^2^)/3'
_refine_ls_weighting_scheme calc
_refine_ls_wR_factor_gt 0.0852
_refine_ls_wR_factor_ref 0.0894
_reflns_Friedel_coverage 0.000
_reflns_number_gt 2520
_reflns_number_total 3035
_reflns_threshold_expression 'I > 2\s(I)'
_cod_data_source_file c8cy00684a2.cif
_cod_data_source_block NLL153
_cod_depositor_comments
;
The following automatic conversions were performed:

'_symmetry_cell_setting' value 'Triclinic' changed to 'triclinic'
according to
/home/data/users/saulius/crontab/automatic-downloads/rss-feeds/RSC/lib/dictionaries/cif_core.dic
dictionary named 'cif_core.dic' version 2.4.2 from 2011-04-26.

Automatic conversion script
Id: cif_fix_values 4973 2017-02-22 13:04:09Z antanas 

 Adding full bibliography for 1549904--1549905.cif.
;
_cod_original_sg_symbol_H-M P-1
_cod_database_code 1549904
_shelx_shelxl_version_number 2014/7
_shelx_space_group_comment
;
The symmetry employed for this shelxl refinement is uniquely defined
by the following loop, which should always be used as a source of
symmetry information in preference to the above space-group names.
They are only intended as comments.
;
_shelx_estimated_absorpt_t_min 0.978
_shelx_estimated_absorpt_t_max 0.996

loop_
_space_group_symop_operation_xyz
'x, y, z'
'-x, -y, -z'

loop_
_atom_site_label
_atom_site_type_symbol
_atom_site_fract_x
_atom_site_fract_y
_atom_site_fract_z
_atom_site_U_iso_or_equiv
_atom_site_adp_type
_atom_site_occupancy
_atom_site_site_symmetry_order
_atom_site_calc_flag
_atom_site_refinement_flags_posn
_atom_site_refinement_flags_adp
S1 S 0.06048(6) 0.26297(5) 0.23553(3) 0.01467(12) Uani 1 1 d . .
N1 N 0.16643(18) 0.25006(16) 0.35226(11) 0.0147(3) Uani 1 1 d . .
O1 O -0.12921(16) 0.28097(14) 0.26299(10) 0.0190(3) Uani 1 1 d . .
O2 O 0.13511(17) 0.13075(14) 0.17717(10) 0.0208(3) Uani 1 1 d . .
C1 C 0.0983(2) 0.3549(2) 0.43793(13) 0.0151(3) Uani 1 1 d . .
H1A H -0.0203 0.3294 0.4651 0.018 Uiso 1 1 calc R U
H1B H 0.0918 0.4671 0.4100 0.018 Uiso 1 1 calc R U
C2 C 0.2411(2) 0.31576(19) 0.52792(13) 0.0130(3) Uani 1 1 d . .
H2 H 0.2385 0.4033 0.5761 0.016 Uiso 1 1 calc R U
C3 C 0.2116(2) 0.15996(19) 0.59567(13) 0.0145(3) Uani 1 1 d . .
H3 H 0.1339 0.0960 0.5648 0.017 Uiso 1 1 calc R U
C4 C 0.2809(2) 0.1017(2) 0.69305(14) 0.0157(4) Uani 1 1 d . .
H4 H 0.2423 0.0038 0.7209 0.019 Uiso 1 1 calc R U
C5 C 0.4120(2) 0.1690(2) 0.76538(14) 0.0173(4) Uani 1 1 d . .
H5A H 0.4964 0.0815 0.7960 0.021 Uiso 1 1 calc R U
H5B H 0.3448 0.2125 0.8269 0.021 Uiso 1 1 calc R U
C6 C 0.5217(2) 0.3000(2) 0.70890(14) 0.0164(4) Uani 1 1 d . .
H6A H 0.4394 0.3903 0.6803 0.020 Uiso 1 1 calc R U
H6B H 0.5989 0.3371 0.7630 0.020 Uiso 1 1 calc R U
C7 C 0.6366(2) 0.2387(2) 0.61561(14) 0.0168(4) Uani 1 1 d . .
H7 H 0.7531 0.1944 0.6340 0.020 Uiso 1 1 calc R U
C8 C 0.5913(2) 0.24042(19) 0.51006(14) 0.0152(3) Uani 1 1 d . .
H8 H 0.6779 0.1930 0.4639 0.018 Uiso 1 1 calc R U
C9 C 0.4169(2) 0.30992(19) 0.45639(13) 0.0135(3) Uani 1 1 d . .
H9 H 0.4336 0.4204 0.4278 0.016 Uiso 1 1 calc R U
C10 C 0.3673(2) 0.2210(2) 0.35738(14) 0.0160(4) Uani 1 1 d . .
H10A H 0.4231 0.2641 0.2895 0.019 Uiso 1 1 calc R U
H10B H 0.4054 0.1073 0.3697 0.019 Uiso 1 1 calc R U
C11 C 0.1116(2) 0.44165(19) 0.15756(13) 0.0140(3) Uani 1 1 d . .
C12 C 0.2326(2) 0.4339(2) 0.06909(14) 0.0164(4) Uani 1 1 d . .
H12 H 0.2850 0.3354 0.0497 0.020 Uiso 1 1 calc R U
C13 C 0.2743(2) 0.5754(2) 0.00996(14) 0.0175(4) Uani 1 1 d . .
H13 H 0.3527 0.5706 -0.0506 0.021 Uiso 1 1 calc R U
C14 C 0.2011(2) 0.7241(2) 0.03963(13) 0.0152(3) Uani 1 1 d . .
C15 C 0.0780(2) 0.7288(2) 0.12748(14) 0.0157(4) Uani 1 1 d . .
H15 H 0.0263 0.8273 0.1474 0.019 Uiso 1 1 calc R U
C16 C 0.0314(2) 0.5890(2) 0.18581(13) 0.0153(4) Uani 1 1 d . .
H16 H -0.0529 0.5935 0.2434 0.018 Uiso 1 1 calc R U
C17 C 0.2560(2) 0.8766(2) -0.02151(15) 0.0206(4) Uani 1 1 d . .
H17A H 0.2877 0.9479 0.0309 0.031 Uiso 1 1 calc R U
H17B H 0.1567 0.9270 -0.0657 0.031 Uiso 1 1 calc R U
H17C H 0.3583 0.8519 -0.0686 0.031 Uiso 1 1 calc R U

loop_
_atom_site_aniso_label
_atom_site_aniso_U_11
_atom_site_aniso_U_22
_atom_site_aniso_U_33
_atom_site_aniso_U_23
_atom_site_aniso_U_13
_atom_site_aniso_U_12
S1 0.0185(2) 0.0125(2) 0.0137(2) -0.00089(15) -0.00225(15) -0.00475(16)
N1 0.0160(7) 0.0146(7) 0.0131(7) -0.0018(5) -0.0007(5) 0.0005(6)
O1 0.0178(6) 0.0213(6) 0.0187(6) 0.0008(5) -0.0020(5) -0.0084(5)
O2 0.0318(7) 0.0142(6) 0.0172(6) -0.0038(5) -0.0010(5) -0.0044(5)
C1 0.0160(9) 0.0144(8) 0.0144(8) -0.0022(6) -0.0002(6) 0.0011(6)
C2 0.0132(8) 0.0125(8) 0.0133(8) -0.0013(6) -0.0005(6) -0.0013(6)
C3 0.0132(8) 0.0138(8) 0.0173(8) -0.0030(6) 0.0021(6) -0.0039(6)
C4 0.0174(9) 0.0125(8) 0.0172(8) 0.0014(6) 0.0037(7) -0.0047(6)
C5 0.0190(9) 0.0186(9) 0.0138(8) 0.0018(7) -0.0010(7) -0.0013(7)
C6 0.0157(9) 0.0172(8) 0.0166(8) 0.0005(7) -0.0047(6) -0.0037(7)
C7 0.0119(8) 0.0159(8) 0.0225(9) 0.0012(7) -0.0015(7) -0.0035(6)
C8 0.0121(8) 0.0129(8) 0.0207(9) -0.0013(7) 0.0034(6) -0.0021(6)
C9 0.0153(8) 0.0101(8) 0.0148(8) 0.0005(6) 0.0015(6) -0.0023(6)
C10 0.0152(9) 0.0165(8) 0.0157(8) -0.0007(7) 0.0002(6) 0.0008(6)
C11 0.0149(8) 0.0144(8) 0.0129(8) 0.0005(6) -0.0034(6) -0.0036(6)
C12 0.0167(9) 0.0164(8) 0.0160(8) -0.0032(7) -0.0011(7) 0.0008(7)
C13 0.0153(8) 0.0234(9) 0.0135(8) -0.0003(7) 0.0007(6) -0.0021(7)
C14 0.0138(8) 0.0188(9) 0.0130(8) 0.0016(7) -0.0060(6) -0.0038(7)
C15 0.0160(9) 0.0145(8) 0.0165(8) -0.0011(7) -0.0040(7) -0.0001(6)
C16 0.0139(8) 0.0188(9) 0.0132(8) 0.0001(7) -0.0008(6) -0.0024(7)
C17 0.0239(10) 0.0201(9) 0.0179(9) 0.0029(7) -0.0011(7) -0.0072(7)

loop_
_atom_type_symbol
_atom_type_description
_atom_type_scat_dispersion_real
_atom_type_scat_dispersion_imag
_atom_type_scat_source
C C 0.0033 0.0016 'International Tables Vol C Tables 4.2.6.8 and 6.1.1.4'
H H 0.0000 0.0000 'International Tables Vol C Tables 4.2.6.8 and 6.1.1.4'
N N 0.0061 0.0033 'International Tables Vol C Tables 4.2.6.8 and 6.1.1.4'
O O 0.0106 0.0060 'International Tables Vol C Tables 4.2.6.8 and 6.1.1.4'
S S 0.1246 0.1234 'International Tables Vol C Tables 4.2.6.8 and 6.1.1.4'

loop_
_geom_angle_atom_site_label_1
_geom_angle_atom_site_label_2
_geom_angle_atom_site_label_3
_geom_angle
O2 S1 O1 120.58(7)
O2 S1 N1 106.71(7)
O1 S1 N1 105.90(7)
O2 S1 C11 107.66(8)
O1 S1 C11 107.31(7)
N1 S1 C11 108.16(7)
C1 N1 C10 110.21(13)
C1 N1 S1 118.88(11)
C10 N1 S1 121.39(11)
N1 C1 C2 102.30(12)
C3 C2 C1 110.96(13)
C3 C2 C9 114.43(13)
C1 C2 C9 100.55(12)
C4 C3 C2 129.15(15)
C3 C4 C5 130.21(15)
C4 C5 C6 116.05(14)
C7 C6 C5 111.32(14)
C8 C7 C6 127.63(16)
C7 C8 C9 127.68(16)
C8 C9 C10 112.98(13)
C8 C9 C2 118.46(13)
C10 C9 C2 103.34(13)
N1 C10 C9 103.77(13)
C12 C11 C16 120.46(15)
C12 C11 S1 119.68(13)
C16 C11 S1 119.86(13)
C11 C12 C13 119.07(16)
C12 C13 C14 121.30(16)
C15 C14 C13 118.56(15)
C15 C14 C17 120.89(15)
C13 C14 C17 120.55(15)
C16 C15 C14 121.00(16)
C15 C16 C11 119.53(15)

loop_
_geom_bond_atom_site_label_1
_geom_bond_atom_site_label_2
_geom_bond_distance
S1 O2 1.4348(13)
S1 O1 1.4366(13)
S1 N1 1.6206(14)
S1 C11 1.7696(16)
N1 C1 1.476(2)
N1 C10 1.487(2)
C1 C2 1.526(2)
C2 C3 1.514(2)
C2 C9 1.552(2)
C3 C4 1.329(2)
C4 C5 1.504(2)
C5 C6 1.535(2)
C6 C7 1.504(2)
C7 C8 1.327(2)
C8 C9 1.501(2)
C9 C10 1.539(2)
C11 C12 1.388(2)
C11 C16 1.392(2)
C12 C13 1.390(2)
C13 C14 1.391(2)
C14 C15 1.391(2)
C14 C17 1.508(2)
C15 C16 1.385(2)

loop_
_geom_torsion_atom_site_label_1
_geom_torsion_atom_site_label_2
_geom_torsion_atom_site_label_3
_geom_torsion_atom_site_label_4
_geom_torsion
O2 S1 N1 C1 -170.13(12)
O1 S1 N1 C1 -40.49(13)
C11 S1 N1 C1 74.28(13)
O2 S1 N1 C10 46.85(14)
O1 S1 N1 C10 176.49(12)
C11 S1 N1 C10 -68.73(14)
C10 N1 C1 C2 -28.79(16)
S1 N1 C1 C2 -175.61(11)
N1 C1 C2 C3 -79.01(15)
N1 C1 C2 C9 42.44(14)
C1 C2 C3 C4 -164.92(17)
C9 C2 C3 C4 82.2(2)
C2 C3 C4 C5 -1.3(3)
C3 C4 C5 C6 -17.9(3)
C4 C5 C6 C7 -60.71(19)
C5 C6 C7 C8 89.6(2)
C6 C7 C8 C9 2.7(3)
C7 C8 C9 C10 -149.81(17)
C7 C8 C9 C2 -28.8(2)
C3 C2 C9 C8 -48.3(2)
C1 C2 C9 C8 -167.26(14)
C3 C2 C9 C10 77.50(16)
C1 C2 C9 C10 -41.46(15)
C1 N1 C10 C9 2.48(16)
S1 N1 C10 C9 148.34(11)
C8 C9 C10 N1 153.66(13)
C2 C9 C10 N1 24.43(15)
O2 S1 C11 C12 -10.52(15)
O1 S1 C11 C12 -141.71(13)
N1 S1 C11 C12 104.45(14)
O2 S1 C11 C16 170.00(13)
O1 S1 C11 C16 38.81(15)
N1 S1 C11 C16 -75.04(14)
C16 C11 C12 C13 0.8(2)
S1 C11 C12 C13 -178.70(13)
C11 C12 C13 C14 1.8(2)
C12 C13 C14 C15 -2.7(2)
C12 C13 C14 C17 176.58(15)
C13 C14 C15 C16 1.2(2)
C17 C14 C15 C16 -178.13(15)
C14 C15 C16 C11 1.3(2)
C12 C11 C16 C15 -2.3(2)
S1 C11 C16 C15 177.18(12)
